data_4347215
loop_
_publ_author_name
'Fliedel, Christophe'
'Rosa, Vitor'
'Vileno, Bertrand'
'Parizel, Nathalie'
'Choua, Sylvie'
'Gourlaouen, Christophe'
'Rosa, Patrick'
'Turek, Philippe'
'Braunstein, Pierre'

_publ_section_title
;
 Zwitterionic Cobalt Complexes with
 Bis(diphenylphosphino)(N-thioether)amine Assembling Ligands: Structural,
 EPR, Magnetic, and Computational Studies.
;
_journal_issue 9
_journal_name_full 'Inorganic chemistry'
_journal_page_first 4183
_journal_page_last 4198
_journal_paper_doi 10.1021/acs.inorgchem.5b02889
_journal_volume 55
_journal_year 2016
_chemical_formula_moiety 'C56 H58 Cl5 Co2 N2 P4 S2'
_chemical_formula_sum 'C56 H58 Cl5 Co2 N2 P4 S2'
_chemical_formula_weight 1242.15
_space_group_IT_number 2
_space_group_name_Hall '-P 1'
_space_group_name_H-M_alt 'P -1'
_symmetry_cell_setting triclinic
_symmetry_Int_Tables_number 2
_symmetry_space_group_name_H-M 'P -1'
_atom_sites_solution_hydrogens geom
_atom_sites_solution_primary direct
_atom_sites_solution_secondary difmap
_audit_creation_method SHELXL-97
_cell_angle_alpha 98.646(2)
_cell_angle_beta 110.634(2)
_cell_angle_gamma 90.728(2)
_cell_formula_units_Z 2
_cell_length_a 12.1774(4)
_cell_length_b 15.9750(4)
_cell_length_c 16.2155(5)
_cell_measurement_reflns_used 9095
_cell_measurement_temperature 173(2)
_cell_measurement_theta_max 27.103
_cell_measurement_theta_min 0.998
_cell_volume 2911.20(16)
_computing_cell_refinement 'HKL Scalepack (Otwinowski & Minor 1997)'
_computing_data_reduction 'HKL Denzo and Scalepack (Otwinowski & Minor 1997)'
_computing_molecular_graphics ORTEP-3
_computing_publication_material PLATON
_computing_structure_refinement 'SHELXL-97 (Sheldrick, 1997)'
_computing_structure_solution 'SHELXS-97 (Sheldrick, 1997)'
_diffrn_ambient_temperature 173(2)
_diffrn_detector_area_resol_mean 9
_diffrn_measured_fraction_theta_full 0.989
_diffrn_measured_fraction_theta_max 0.989
_diffrn_measurement_device_type KappaCCD
_diffrn_measurement_method CCD
_diffrn_radiation_monochromator graphite
_diffrn_radiation_probe x-ray
_diffrn_radiation_type MoK\a
_diffrn_radiation_wavelength 0.71073
_diffrn_reflns_av_R_equivalents 0.0300
_diffrn_reflns_av_sigmaI/netI 0.0690
_diffrn_reflns_limit_h_max 15
_diffrn_reflns_limit_h_min -15
_diffrn_reflns_limit_k_max 20
_diffrn_reflns_limit_k_min -20
_diffrn_reflns_limit_l_max 16
_diffrn_reflns_limit_l_min -20
_diffrn_reflns_number 18990
_diffrn_reflns_theta_full 27.16
_diffrn_reflns_theta_max 27.16
_diffrn_reflns_theta_min 1.29
_diffrn_source 'fine-focus sealed tube'
_exptl_absorpt_coefficient_mu 1.019
_exptl_absorpt_correction_type none
_exptl_crystal_colour green
_exptl_crystal_density_diffrn 1.417
_exptl_crystal_density_method 'not measured'
_exptl_crystal_description prism
_exptl_crystal_F_000 1278
_exptl_crystal_size_max 0.25
_exptl_crystal_size_mid 0.15
_exptl_crystal_size_min 0.15
_refine_diff_density_max 0.451
_refine_diff_density_min -0.489
_refine_diff_density_rms 0.086
_refine_ls_extinction_method none
_refine_ls_goodness_of_fit_ref 1.028
_refine_ls_hydrogen_treatment constr
_refine_ls_matrix_type full
_refine_ls_number_parameters 642
_refine_ls_number_reflns 12772
_refine_ls_number_restraints 0
_refine_ls_restrained_S_all 1.028
_refine_ls_R_factor_all 0.0777
_refine_ls_R_factor_gt 0.0446
_refine_ls_shift/su_max 0.000
_refine_ls_shift/su_mean 0.000
_refine_ls_structure_factor_coef Fsqd
_refine_ls_weighting_details 'calc w=1/[\s^2^(Fo^2^)+(0.0423P)^2^+0.7058P] where P=(Fo^2^+2Fc^2^)/3'
_refine_ls_weighting_scheme calc
_refine_ls_wR_factor_gt 0.0892
_refine_ls_wR_factor_ref 0.1010
_reflns_number_gt 9078
_reflns_number_total 12772
_reflns_threshold_expression >2sigma(I)
_cod_data_source_file ic5b02889_si_002.cif
_cod_data_source_block shelxl
_cod_original_cell_volume 2911.20(15)
_cod_database_code 4347215

loop_
_symmetry_equiv_pos_as_xyz
'x, y, z'
'-x, -y, -z'

loop_
_atom_site_label
_atom_site_type_symbol
_atom_site_fract_x
_atom_site_fract_y
_atom_site_fract_z
_atom_site_U_iso_or_equiv
_atom_site_adp_type
_atom_site_occupancy
_atom_site_symmetry_multiplicity
_atom_site_calc_flag
_atom_site_refinement_flags
Co1 Co 0.56203(3) 0.24120(2) 0.28550(2) 0.01561(9) Uani 1 1 d .
Co2 Co -0.00466(3) -0.24590(2) 0.20944(2) 0.02223(10) Uani 1 1 d .
P1 P 0.56094(6) 0.14167(4) 0.37066(4) 0.01775(16) Uani 1 1 d .
P2 P 0.39636(6) 0.15380(4) 0.21474(4) 0.01815(16) Uani 1 1 d .
P3 P 0.56084(6) 0.33838(4) 0.19488(4) 0.01734(15) Uani 1 1 d .
P4 P 0.71801(6) 0.33791(4) 0.35938(4) 0.01728(15) Uani 1 1 d .
Cl1 Cl 0.46311(6) 0.31592(4) 0.35912(4) 0.01922(15) Uani 1 1 d .
Cl2 Cl 0.66873(6) 0.16367(4) 0.22136(4) 0.02333(16) Uani 1 1 d .
Cl3 Cl 0.04439(7) -0.23730(5) 0.36026(5) 0.03174(18) Uani 1 1 d .
Cl4 Cl 0.12672(6) -0.26709(4) 0.13610(5) 0.02895(17) Uani 1 1 d .
Cl5 Cl -0.19646(6) -0.23390(5) 0.12542(5) 0.03477(19) Uani 1 1 d .
S1 S 0.03397(7) -0.08606(5) 0.23748(6) 0.0372(2) Uani 1 1 d .
S2 S 0.97316(7) 0.59358(5) 0.19134(5) 0.02885(18) Uani 1 1 d .
N1 N 0.42610(19) 0.09876(13) 0.30157(14) 0.0205(5) Uani 1 1 d .
N2 N 0.6863(2) 0.39067(13) 0.27119(14) 0.0202(5) Uani 1 1 d .
C1 C 0.3741(2) 0.01456(17) 0.3037(2) 0.0269(7) Uani 1 1 d .
H1A H 0.4188 -0.0037 0.3597 0.032 Uiso 1 1 calc R
H1B H 0.3814 -0.0265 0.2557 0.032 Uiso 1 1 calc R
C2 C 0.2448(2) 0.01509(17) 0.2941(2) 0.0276(7) Uani 1 1 d .
H2A H 0.2381 0.0454 0.3485 0.033 Uiso 1 1 calc R
H2B H 0.2019 0.0440 0.2452 0.033 Uiso 1 1 calc R
C3 C 0.1922(2) -0.07606(17) 0.2763(2) 0.0286(7) Uani 1 1 d .
H3A H 0.2231 -0.0998 0.3309 0.034 Uiso 1 1 calc R
H3B H 0.2177 -0.1094 0.2320 0.034 Uiso 1 1 calc R
C4 C -0.0001(3) -0.0619(2) 0.1270(3) 0.0593(12) Uani 1 1 d .
H4A H 0.0173 -0.0024 0.1306 0.089 Uiso 1 1 calc R
H4B H -0.0820 -0.0763 0.0931 0.089 Uiso 1 1 calc R
H4C H 0.0464 -0.0940 0.0983 0.089 Uiso 1 1 calc R
C5 C 0.7348(3) 0.47782(17) 0.27438(19) 0.0263(7) Uani 1 1 d .
H5A H 0.7760 0.5027 0.3364 0.032 Uiso 1 1 calc R
H5B H 0.6695 0.5121 0.2503 0.032 Uiso 1 1 calc R
C6 C 0.8178(3) 0.48287(17) 0.22414(19) 0.0287(7) Uani 1 1 d .
H6A H 0.7781 0.4593 0.1615 0.034 Uiso 1 1 calc R
H6B H 0.8852 0.4505 0.2483 0.034 Uiso 1 1 calc R
C7 C 0.8580(3) 0.57603(18) 0.2339(2) 0.0318(7) Uani 1 1 d .
H7A H 0.8854 0.6008 0.2967 0.038 Uiso 1 1 calc R
H7B H 0.7907 0.6058 0.2029 0.038 Uiso 1 1 calc R
C8 C 0.8987(3) 0.5585(2) 0.0738(2) 0.0459(9) Uani 1 1 d .
H8A H 0.8824 0.4981 0.0624 0.069 Uiso 1 1 calc R
H8B H 0.9477 0.5732 0.0421 0.069 Uiso 1 1 calc R
H8C H 0.8262 0.5856 0.0538 0.069 Uiso 1 1 calc R
C9 C 0.6598(2) 0.05654(16) 0.38035(18) 0.0227(6) Uani 1 1 d .
C10 C 0.6495(3) -0.00293(17) 0.30502(19) 0.0281(7) Uani 1 1 d .
H10 H 0.5878 -0.0016 0.2515 0.034 Uiso 1 1 calc R
C11 C 0.7302(3) -0.06398(19) 0.3094(2) 0.0368(8) Uani 1 1 d .
H11 H 0.7225 -0.1035 0.2589 0.044 Uiso 1 1 calc R
C12 C 0.8224(3) -0.0662(2) 0.3887(2) 0.0410(8) Uani 1 1 d .
H12 H 0.8771 -0.1068 0.3916 0.049 Uiso 1 1 calc R
C13 C 0.8327(3) -0.0078(2) 0.4639(2) 0.0392(8) Uani 1 1 d .
H13 H 0.8942 -0.0099 0.5173 0.047 Uiso 1 1 calc R
C14 C 0.7527(3) 0.05347(18) 0.4603(2) 0.0305(7) Uani 1 1 d .
H14 H 0.7609 0.0926 0.5110 0.037 Uiso 1 1 calc R
C15 C 0.5548(2) 0.17431(16) 0.48127(17) 0.0211(6) Uani 1 1 d .
C16 C 0.6467(3) 0.22728(18) 0.54456(18) 0.0282(7) Uani 1 1 d .
H16 H 0.7108 0.2434 0.5305 0.034 Uiso 1 1 calc R
C17 C 0.6435(3) 0.2562(2) 0.62838(19) 0.0380(8) Uani 1 1 d .
H17 H 0.7053 0.2916 0.6705 0.046 Uiso 1 1 calc R
C18 C 0.5494(3) 0.2328(2) 0.6495(2) 0.0446(9) Uani 1 1 d .
H18 H 0.5477 0.2521 0.7061 0.054 Uiso 1 1 calc R
C19 C 0.4574(3) 0.1809(2) 0.5874(2) 0.0496(10) Uani 1 1 d .
H19 H 0.3934 0.1654 0.6019 0.060 Uiso 1 1 calc R
C20 C 0.4597(3) 0.1513(2) 0.5029(2) 0.0376(8) Uani 1 1 d .
H20 H 0.3973 0.1162 0.4609 0.045 Uiso 1 1 calc R
C21 C 0.3680(3) 0.08066(17) 0.11146(18) 0.0255(7) Uani 1 1 d .
C22 C 0.4183(3) 0.0972(2) 0.05102(19) 0.0351(8) Uani 1 1 d .
H22 H 0.4781 0.1400 0.0677 0.042 Uiso 1 1 calc R
C23 C 0.3801(3) 0.0503(3) -0.0344(2) 0.0537(10) Uani 1 1 d .
H23 H 0.4126 0.0632 -0.0754 0.064 Uiso 1 1 calc R
C24 C 0.2948(4) -0.0149(2) -0.0590(2) 0.0569(11) Uani 1 1 d .
H24 H 0.2694 -0.0460 -0.1164 0.068 Uiso 1 1 calc R
C25 C 0.2473(4) -0.0340(2) 0.0015(2) 0.0536(11) Uani 1 1 d .
H25 H 0.1920 -0.0798 -0.0145 0.064 Uiso 1 1 calc R
C26 C 0.2806(3) 0.01408(19) 0.0861(2) 0.0417(9) Uani 1 1 d .
H26 H 0.2452 0.0022 0.1258 0.050 Uiso 1 1 calc R
C27 C 0.2545(2) 0.19840(16) 0.19290(17) 0.0203(6) Uani 1 1 d .
C28 C 0.2071(2) 0.22172(17) 0.25925(18) 0.0242(6) Uani 1 1 d .
H28 H 0.2450 0.2098 0.3165 0.029 Uiso 1 1 calc R
C29 C 0.1034(3) 0.2627(2) 0.2396(2) 0.0377(8) Uani 1 1 d .
H29 H 0.0708 0.2770 0.2834 0.045 Uiso 1 1 calc R
C30 C 0.0484(3) 0.2823(2) 0.1552(2) 0.0441(9) Uani 1 1 d .
H30 H -0.0201 0.3110 0.1429 0.053 Uiso 1 1 calc R
C31 C 0.0937(3) 0.2598(2) 0.0895(2) 0.0386(8) Uani 1 1 d .
H31 H 0.0557 0.2727 0.0326 0.046 Uiso 1 1 calc R
C32 C 0.1961(3) 0.21794(18) 0.10759(18) 0.0292(7) Uani 1 1 d .
H32 H 0.2264 0.2026 0.0627 0.035 Uiso 1 1 calc R
C33 C 0.4536(2) 0.41708(16) 0.16344(17) 0.0212(6) Uani 1 1 d .
C34 C 0.3560(3) 0.42117(19) 0.18896(19) 0.0300(7) Uani 1 1 d .
H34 H 0.3411 0.3806 0.2200 0.036 Uiso 1 1 calc R
C35 C 0.2806(3) 0.4857(2) 0.1683(2) 0.0388(8) Uani 1 1 d .
H35 H 0.2150 0.4879 0.1852 0.047 Uiso 1 1 calc R
C36 C 0.3024(3) 0.5463(2) 0.1229(2) 0.0413(9) Uani 1 1 d .
H36 H 0.2536 0.5908 0.1115 0.050 Uiso 1 1 calc R
C37 C 0.3968(3) 0.5411(2) 0.0944(2) 0.0423(9) Uani 1 1 d .
H37 H 0.4098 0.5808 0.0619 0.051 Uiso 1 1 calc R
C38 C 0.4719(3) 0.47706(18) 0.1141(2) 0.0351(8) Uani 1 1 d .
H38 H 0.5351 0.4737 0.0945 0.042 Uiso 1 1 calc R
C39 C 0.5868(2) 0.30510(16) 0.09145(17) 0.0205(6) Uani 1 1 d .
C40 C 0.6994(2) 0.28946(16) 0.09133(18) 0.0219(6) Uani 1 1 d .
H40 H 0.7638 0.2999 0.1446 0.026 Uiso 1 1 calc R
C41 C 0.7152(3) 0.25848(17) 0.01226(19) 0.0279(7) Uani 1 1 d .
H41 H 0.7905 0.2496 0.0122 0.033 Uiso 1 1 calc R
C42 C 0.6190(3) 0.24050(18) -0.06711(19) 0.0304(7) Uani 1 1 d .
H42 H 0.6297 0.2191 -0.1201 0.036 Uiso 1 1 calc R
C43 C 0.5078(3) 0.25442(19) -0.06697(19) 0.0311(7) Uani 1 1 d .
H43 H 0.4432 0.2415 -0.1200 0.037 Uiso 1 1 calc R
C44 C 0.4911(3) 0.28743(18) 0.01134(18) 0.0266(7) Uani 1 1 d .
H44 H 0.4157 0.2978 0.0105 0.032 Uiso 1 1 calc R
C45 C 0.8711(2) 0.31221(17) 0.39552(17) 0.0220(6) Uani 1 1 d .
C46 C 0.9008(3) 0.22928(18) 0.40203(18) 0.0284(7) Uani 1 1 d .
H46 H 0.8422 0.1852 0.3821 0.034 Uiso 1 1 calc R
C47 C 1.0177(3) 0.2123(2) 0.4383(2) 0.0386(8) Uani 1 1 d .
H47 H 1.0373 0.1566 0.4419 0.046 Uiso 1 1 calc R
C48 C 1.1059(3) 0.2772(2) 0.4694(2) 0.0431(9) Uani 1 1 d .
H48 H 1.1842 0.2652 0.4941 0.052 Uiso 1 1 calc R
C49 C 1.0771(3) 0.3596(2) 0.4634(2) 0.0382(8) Uani 1 1 d .
H49 H 1.1361 0.4033 0.4842 0.046 Uiso 1 1 calc R
C50 C 0.9615(3) 0.37767(19) 0.42692(19) 0.0304(7) Uani 1 1 d .
H50 H 0.9429 0.4336 0.4230 0.036 Uiso 1 1 calc R
C51 C 0.7173(2) 0.41709(16) 0.45201(17) 0.0196(6) Uani 1 1 d .
C52 C 0.6389(2) 0.48083(16) 0.43775(18) 0.0216(6) Uani 1 1 d .
H52 H 0.5881 0.4837 0.3801 0.026 Uiso 1 1 calc R
C53 C 0.6357(3) 0.53993(17) 0.50852(19) 0.0268(7) Uani 1 1 d .
H53 H 0.5842 0.5830 0.4984 0.032 Uiso 1 1 calc R
C54 C 0.7093(3) 0.53448(19) 0.5939(2) 0.0328(7) Uani 1 1 d .
H54 H 0.7068 0.5739 0.6416 0.039 Uiso 1 1 calc R
C55 C 0.7866(3) 0.47154(19) 0.60976(19) 0.0319(7) Uani 1 1 d .
H55 H 0.8355 0.4684 0.6679 0.038 Uiso 1 1 calc R
C56 C 0.7917(2) 0.41280(17) 0.53929(18) 0.0247(6) Uani 1 1 d .
H56 H 0.8445 0.3706 0.5500 0.030 Uiso 1 1 calc R

loop_
_atom_site_aniso_label
_atom_site_aniso_U_11
_atom_site_aniso_U_22
_atom_site_aniso_U_33
_atom_site_aniso_U_23
_atom_site_aniso_U_13
_atom_site_aniso_U_12
Co1 0.01623(19) 0.01542(18) 0.01561(18) 0.00251(14) 0.00628(15) 0.00046(15)
Co2 0.0176(2) 0.0267(2) 0.0221(2) 0.00575(16) 0.00625(16) -0.00242(16)
P1 0.0172(4) 0.0182(3) 0.0178(3) 0.0054(3) 0.0052(3) 0.0009(3)
P2 0.0185(4) 0.0173(3) 0.0167(3) 0.0018(3) 0.0044(3) -0.0002(3)
P3 0.0180(4) 0.0181(3) 0.0179(3) 0.0050(3) 0.0080(3) 0.0019(3)
P4 0.0166(4) 0.0175(3) 0.0177(3) 0.0023(3) 0.0063(3) -0.0001(3)
Cl1 0.0191(3) 0.0197(3) 0.0195(3) 0.0008(3) 0.0087(3) 0.0018(3)
Cl2 0.0276(4) 0.0236(3) 0.0224(3) 0.0043(3) 0.0131(3) 0.0083(3)
Cl3 0.0326(4) 0.0376(4) 0.0226(4) 0.0045(3) 0.0072(3) 0.0005(3)
Cl4 0.0255(4) 0.0359(4) 0.0294(4) 0.0069(3) 0.0141(3) 0.0004(3)
Cl5 0.0193(4) 0.0406(4) 0.0389(4) 0.0092(4) 0.0027(3) -0.0006(3)
S1 0.0258(4) 0.0272(4) 0.0570(5) 0.0098(4) 0.0119(4) -0.0031(3)
S2 0.0296(4) 0.0280(4) 0.0306(4) 0.0069(3) 0.0123(3) -0.0046(3)
N1 0.0197(12) 0.0176(11) 0.0226(12) 0.0076(10) 0.0038(10) -0.0022(10)
N2 0.0217(13) 0.0191(11) 0.0199(11) 0.0055(9) 0.0068(10) -0.0027(10)
C1 0.0264(17) 0.0215(14) 0.0298(16) 0.0073(12) 0.0053(13) -0.0042(13)
C2 0.0254(16) 0.0219(14) 0.0353(17) 0.0068(13) 0.0100(14) -0.0049(13)
C3 0.0239(16) 0.0266(15) 0.0313(16) 0.0102(13) 0.0032(13) -0.0057(13)
C4 0.037(2) 0.057(2) 0.069(3) 0.040(2) -0.0092(19) -0.0097(19)
C5 0.0299(17) 0.0211(14) 0.0296(16) 0.0070(12) 0.0117(13) -0.0035(13)
C6 0.0325(18) 0.0242(15) 0.0314(16) 0.0035(13) 0.0147(14) -0.0058(13)
C7 0.0369(19) 0.0271(15) 0.0352(17) 0.0055(13) 0.0177(15) -0.0064(14)
C8 0.063(3) 0.0378(18) 0.0348(18) -0.0038(15) 0.0202(18) -0.0116(18)
C9 0.0238(16) 0.0203(14) 0.0268(15) 0.0074(12) 0.0110(13) 0.0006(12)
C10 0.0313(18) 0.0252(15) 0.0294(16) 0.0086(13) 0.0111(14) 0.0019(14)
C11 0.044(2) 0.0264(16) 0.048(2) 0.0045(15) 0.0259(18) 0.0062(15)
C12 0.036(2) 0.0362(18) 0.060(2) 0.0203(17) 0.0227(18) 0.0140(16)
C13 0.0310(19) 0.0438(19) 0.043(2) 0.0180(16) 0.0088(16) 0.0133(16)
C14 0.0273(17) 0.0328(16) 0.0303(16) 0.0093(14) 0.0073(14) 0.0053(14)
C15 0.0216(15) 0.0226(14) 0.0199(14) 0.0075(12) 0.0069(12) 0.0038(12)
C16 0.0255(17) 0.0323(16) 0.0259(15) 0.0052(13) 0.0080(13) -0.0020(14)
C17 0.041(2) 0.0438(19) 0.0201(15) 0.0004(14) 0.0018(14) 0.0011(16)
C18 0.052(2) 0.062(2) 0.0216(16) 0.0065(16) 0.0163(16) 0.0113(19)
C19 0.046(2) 0.075(3) 0.038(2) 0.0103(19) 0.0273(18) -0.001(2)
C20 0.0331(19) 0.051(2) 0.0284(17) 0.0044(15) 0.0117(14) -0.0099(16)
C21 0.0301(17) 0.0198(14) 0.0202(14) -0.0022(12) 0.0033(13) 0.0059(13)
C22 0.0347(19) 0.0446(19) 0.0234(16) -0.0005(14) 0.0096(14) 0.0047(15)
C23 0.045(2) 0.085(3) 0.0257(18) -0.0053(19) 0.0112(17) 0.019(2)
C24 0.056(3) 0.060(2) 0.033(2) -0.0234(19) 0.0013(19) 0.024(2)
C25 0.062(3) 0.0287(18) 0.043(2) -0.0102(16) -0.007(2) 0.0000(18)
C26 0.049(2) 0.0323(17) 0.0313(17) -0.0016(14) 0.0025(16) -0.0109(16)
C27 0.0198(15) 0.0198(13) 0.0187(13) 0.0035(11) 0.0037(11) -0.0034(12)
C28 0.0222(16) 0.0288(15) 0.0186(14) 0.0023(12) 0.0047(12) -0.0034(13)
C29 0.0253(18) 0.051(2) 0.0380(19) 0.0006(16) 0.0152(15) 0.0047(16)
C30 0.0237(18) 0.060(2) 0.042(2) 0.0063(18) 0.0044(16) 0.0159(17)
C31 0.0318(19) 0.048(2) 0.0283(17) 0.0087(15) 0.0002(15) 0.0133(16)
C32 0.0321(18) 0.0320(16) 0.0209(15) 0.0039(13) 0.0064(13) 0.0029(14)
C33 0.0229(15) 0.0190(13) 0.0204(14) 0.0043(11) 0.0055(12) 0.0033(12)
C34 0.0337(18) 0.0352(17) 0.0250(15) 0.0100(13) 0.0129(14) 0.0084(14)
C35 0.037(2) 0.053(2) 0.0315(17) 0.0120(16) 0.0158(15) 0.0228(17)
C36 0.046(2) 0.0348(18) 0.0387(19) 0.0104(16) 0.0071(17) 0.0216(16)
C37 0.048(2) 0.0317(17) 0.051(2) 0.0212(16) 0.0156(18) 0.0108(16)
C38 0.0332(19) 0.0332(17) 0.0452(19) 0.0191(15) 0.0166(16) 0.0063(15)
C39 0.0244(16) 0.0205(13) 0.0179(13) 0.0056(11) 0.0084(12) -0.0009(12)
C40 0.0203(15) 0.0227(14) 0.0235(14) 0.0052(12) 0.0081(12) 0.0009(12)
C41 0.0267(17) 0.0311(16) 0.0309(16) 0.0069(13) 0.0157(14) 0.0029(14)
C42 0.0398(19) 0.0359(17) 0.0219(15) 0.0047(13) 0.0190(14) 0.0039(15)
C43 0.0309(18) 0.0409(18) 0.0186(15) 0.0032(13) 0.0059(13) 0.0004(15)
C44 0.0211(16) 0.0358(16) 0.0235(15) 0.0071(13) 0.0079(12) 0.0023(13)
C45 0.0180(15) 0.0298(15) 0.0190(14) 0.0009(12) 0.0089(12) 0.0022(12)
C46 0.0275(17) 0.0334(16) 0.0242(15) 0.0072(13) 0.0082(13) 0.0047(14)
C47 0.037(2) 0.0470(19) 0.0358(18) 0.0182(16) 0.0126(16) 0.0210(17)
C48 0.0210(18) 0.074(3) 0.0329(18) 0.0126(18) 0.0064(15) 0.0089(18)
C49 0.0228(18) 0.055(2) 0.0332(18) 0.0038(16) 0.0072(14) -0.0035(16)
C50 0.0223(16) 0.0347(17) 0.0327(17) 0.0014(14) 0.0099(14) -0.0029(14)
C51 0.0184(15) 0.0168(13) 0.0225(14) -0.0010(11) 0.0080(12) -0.0037(12)
C52 0.0187(15) 0.0221(14) 0.0225(14) 0.0035(12) 0.0057(12) -0.0010(12)
C53 0.0238(16) 0.0253(15) 0.0329(17) 0.0021(13) 0.0130(14) 0.0035(13)
C54 0.0331(18) 0.0364(17) 0.0265(16) -0.0081(14) 0.0130(14) 0.0032(15)
C55 0.0304(18) 0.0414(18) 0.0206(15) -0.0004(14) 0.0072(13) 0.0053(15)
C56 0.0221(16) 0.0264(15) 0.0250(15) 0.0032(12) 0.0078(12) 0.0052(13)

loop_
_atom_type_symbol
_atom_type_description
_atom_type_scat_dispersion_real
_atom_type_scat_dispersion_imag
_atom_type_scat_source
Co Co 0.3494 0.9721 'International Tables Vol C Tables 4.2.6.8 and 6.1.1.4'
P P 0.1023 0.0942 'International Tables Vol C Tables 4.2.6.8 and 6.1.1.4'
Cl Cl 0.1484 0.1585 'International Tables Vol C Tables 4.2.6.8 and 6.1.1.4'
S S 0.1246 0.1234 'International Tables Vol C Tables 4.2.6.8 and 6.1.1.4'
N N 0.0061 0.0033 'International Tables Vol C Tables 4.2.6.8 and 6.1.1.4'
C C 0.0033 0.0016 'International Tables Vol C Tables 4.2.6.8 and 6.1.1.4'
H H 0.0000 0.0000 'International Tables Vol C Tables 4.2.6.8 and 6.1.1.4'

loop_
_geom_angle_atom_site_label_1
_geom_angle_atom_site_label_2
_geom_angle_atom_site_label_3
_geom_angle
_geom_angle_site_symmetry_3
Cl2 Co1 Cl1 175.79(3) .
Cl2 Co1 P1 90.99(3) .
Cl1 Co1 P1 85.75(3) .
Cl2 Co1 P2 94.03(3) .
Cl1 Co1 P2 87.48(3) .
P1 Co1 P2 71.67(3) .
Cl2 Co1 P4 90.85(3) .
Cl1 Co1 P4 87.75(3) .
P1 Co1 P4 109.76(3) .
P2 Co1 P4 174.90(3) .
Cl2 Co1 P3 87.77(3) .
Cl1 Co1 P3 95.56(3) .
P1 Co1 P3 177.98(3) .
P2 Co1 P3 106.83(3) .
P4 Co1 P3 71.86(3) .
Cl5 Co2 Cl3 117.94(3) .
Cl5 Co2 Cl4 117.66(3) .
Cl3 Co2 Cl4 124.40(3) .
Cl5 Co2 S1 90.44(3) .
Cl3 Co2 S1 87.29(3) .
Cl4 Co2 S1 92.76(3) .
Cl5 Co2 S2 94.21(3) 1_445
Cl3 Co2 S2 89.68(3) 1_445
Cl4 Co2 S2 85.94(3) 1_445
S1 Co2 S2 175.26(3) 1_445
N1 P1 C9 106.73(11) .
N1 P1 C15 108.03(12) .
C9 P1 C15 106.34(13) .
N1 P1 Co1 92.99(8) .
C9 P1 Co1 121.15(9) .
C15 P1 Co1 119.31(9) .
C9 P1 P2 120.57(9) .
C15 P1 P2 127.31(10) .
Co1 P1 P2 54.33(2) .
N1 P2 C21 109.73(12) .
N1 P2 C27 110.21(12) .
C21 P2 C27 100.70(13) .
N1 P2 Co1 92.32(7) .
C21 P2 Co1 124.52(10) .
C27 P2 Co1 118.77(8) .
C21 P2 P1 125.43(10) .
C27 P2 P1 128.72(9) .
Co1 P2 P1 54.00(2) .
N2 P3 C39 108.00(12) .
N2 P3 C33 107.16(11) .
C39 P3 C33 101.84(13) .
N2 P3 Co1 91.76(8) .
C39 P3 Co1 119.63(9) .
C33 P3 Co1 126.26(9) .
C39 P3 P4 125.16(10) .
C33 P3 P4 125.50(9) .
Co1 P3 P4 53.90(2) .
N2 P4 C51 104.86(12) .
N2 P4 C45 110.23(12) .
C51 P4 C45 102.05(12) .
N2 P4 Co1 92.12(7) .
C51 P4 Co1 120.96(9) .
C45 P4 Co1 124.37(9) .
C51 P4 P3 120.09(10) .
C45 P4 P3 130.41(9) .
Co1 P4 P3 54.24(2) .
C4 S1 C3 99.94(16) .
C4 S1 Co2 102.88(13) .
C3 S1 Co2 101.02(10) .
C8 S2 C7 101.49(16) .
C8 S2 Co2 104.94(11) 1_665
C7 S2 Co2 102.93(10) 1_665
C1 N1 P1 124.71(18) .
C1 N1 P2 129.06(17) .
P1 N1 P2 102.61(11) .
C5 N2 P4 125.44(17) .
C5 N2 P3 127.54(18) .
P4 N2 P3 104.16(11) .
N1 C1 C2 113.5(2) .
N1 C1 H1A 108.9 .
C2 C1 H1A 108.9 .
N1 C1 H1B 108.9 .
C2 C1 H1B 108.9 .
H1A C1 H1B 107.7 .
C3 C2 C1 109.6(2) .
C3 C2 H2A 109.8 .
C1 C2 H2A 109.8 .
C3 C2 H2B 109.8 .
C1 C2 H2B 109.8 .
H2A C2 H2B 108.2 .
C2 C3 S1 114.2(2) .
C2 C3 H3A 108.7 .
S1 C3 H3A 108.7 .
C2 C3 H3B 108.7 .
S1 C3 H3B 108.7 .
H3A C3 H3B 107.6 .
S1 C4 H4A 109.5 .
S1 C4 H4B 109.5 .
H4A C4 H4B 109.5 .
S1 C4 H4C 109.5 .
H4A C4 H4C 109.5 .
H4B C4 H4C 109.5 .
N2 C5 C6 115.4(2) .
N2 C5 H5A 108.4 .
C6 C5 H5A 108.4 .
N2 C5 H5B 108.4 .
C6 C5 H5B 108.4 .
H5A C5 H5B 107.5 .
C5 C6 C7 108.5(2) .
C5 C6 H6A 110.0 .
C7 C6 H6A 110.0 .
C5 C6 H6B 110.0 .
C7 C6 H6B 110.0 .
H6A C6 H6B 108.4 .
C6 C7 S2 114.8(2) .
C6 C7 H7A 108.6 .
S2 C7 H7A 108.6 .
C6 C7 H7B 108.6 .
S2 C7 H7B 108.6 .
H7A C7 H7B 107.5 .
S2 C8 H8A 109.5 .
S2 C8 H8B 109.5 .
H8A C8 H8B 109.5 .
S2 C8 H8C 109.5 .
H8A C8 H8C 109.5 .
H8B C8 H8C 109.5 .
C14 C9 C10 118.9(3) .
C14 C9 P1 121.0(2) .
C10 C9 P1 119.8(2) .
C11 C10 C9 120.6(3) .
C11 C10 H10 119.7 .
C9 C10 H10 119.7 .
C12 C11 C10 120.0(3) .
C12 C11 H11 120.0 .
C10 C11 H11 120.0 .
C11 C12 C13 119.7(3) .
C11 C12 H12 120.1 .
C13 C12 H12 120.1 .
C14 C13 C12 120.7(3) .
C14 C13 H13 119.6 .
C12 C13 H13 119.6 .
C13 C14 C9 120.0(3) .
C13 C14 H14 120.0 .
C9 C14 H14 120.0 .
C20 C15 C16 119.2(3) .
C20 C15 P1 122.3(2) .
C16 C15 P1 118.4(2) .
C17 C16 C15 120.3(3) .
C17 C16 H16 119.8 .
C15 C16 H16 119.8 .
C18 C17 C16 120.2(3) .
C18 C17 H17 119.9 .
C16 C17 H17 119.9 .
C17 C18 C19 120.2(3) .
C17 C18 H18 119.9 .
C19 C18 H18 119.9 .
C18 C19 C20 120.2(3) .
C18 C19 H19 119.9 .
C20 C19 H19 119.9 .
C15 C20 C19 119.9(3) .
C15 C20 H20 120.0 .
C19 C20 H20 120.0 .
C22 C21 C26 119.0(3) .
C22 C21 P2 120.5(2) .
C26 C21 P2 119.8(2) .
C21 C22 C23 120.4(3) .
C21 C22 H22 119.8 .
C23 C22 H22 119.8 .
C24 C23 C22 120.5(4) .
C24 C23 H23 119.8 .
C22 C23 H23 119.8 .
C25 C24 C23 119.7(3) .
C25 C24 H24 120.1 .
C23 C24 H24 120.1 .
C24 C25 C26 120.9(3) .
C24 C25 H25 119.6 .
C26 C25 H25 119.6 .
C25 C26 C21 119.5(3) .
C25 C26 H26 120.3 .
C21 C26 H26 120.3 .
C28 C27 C32 118.7(3) .
C28 C27 P2 123.0(2) .
C32 C27 P2 117.9(2) .
C29 C28 C27 119.9(3) .
C29 C28 H28 120.0 .
C27 C28 H28 120.0 .
C30 C29 C28 120.1(3) .
C30 C29 H29 119.9 .
C28 C29 H29 119.9 .
C31 C30 C29 120.6(3) .
C31 C30 H30 119.7 .
C29 C30 H30 119.7 .
C30 C31 C32 120.0(3) .
C30 C31 H31 120.0 .
C32 C31 H31 120.0 .
C31 C32 C27 120.6(3) .
C31 C32 H32 119.7 .
C27 C32 H32 119.7 .
C34 C33 C38 118.9(3) .
C34 C33 P3 122.2(2) .
C38 C33 P3 118.9(2) .
C33 C34 C35 120.2(3) .
C33 C34 H34 119.9 .
C35 C34 H34 119.9 .
C36 C35 C34 120.3(3) .
C36 C35 H35 119.9 .
C34 C35 H35 119.9 .
C35 C36 C37 120.0(3) .
C35 C36 H36 120.0 .
C37 C36 H36 120.0 .
C38 C37 C36 120.2(3) .
C38 C37 H37 119.9 .
C36 C37 H37 119.9 .
C37 C38 C33 120.4(3) .
C37 C38 H38 119.8 .
C33 C38 H38 119.8 .
C44 C39 C40 119.1(3) .
C44 C39 P3 119.2(2) .
C40 C39 P3 121.5(2) .
C41 C40 C39 120.2(3) .
C41 C40 H40 119.9 .
C39 C40 H40 119.9 .
C40 C41 C42 120.2(3) .
C40 C41 H41 119.9 .
C42 C41 H41 119.9 .
C43 C42 C41 119.7(3) .
C43 C42 H42 120.1 .
C41 C42 H42 120.1 .
C42 C43 C44 120.6(3) .
C42 C43 H43 119.7 .
C44 C43 H43 119.7 .
C43 C44 C39 120.2(3) .
C43 C44 H44 119.9 .
C39 C44 H44 119.9 .
C46 C45 C50 118.9(3) .
C46 C45 P4 120.8(2) .
C50 C45 P4 120.0(2) .
C47 C46 C45 119.8(3) .
C47 C46 H46 120.1 .
C45 C46 H46 120.1 .
C46 C47 C48 120.9(3) .
C46 C47 H47 119.5 .
C48 C47 H47 119.5 .
C49 C48 C47 119.6(3) .
C49 C48 H48 120.2 .
C47 C48 H48 120.2 .
C48 C49 C50 120.4(3) .
C48 C49 H49 119.8 .
C50 C49 H49 119.8 .
C49 C50 C45 120.4(3) .
C49 C50 H50 119.8 .
C45 C50 H50 119.8 .
C52 C51 C56 119.0(2) .
C52 C51 P4 120.5(2) .
C56 C51 P4 120.5(2) .
C53 C52 C51 120.7(3) .
C53 C52 H52 119.6 .
C51 C52 H52 119.6 .
C54 C53 C52 119.5(3) .
C54 C53 H53 120.3 .
C52 C53 H53 120.3 .
C53 C54 C55 120.9(3) .
C53 C54 H54 119.6 .
C55 C54 H54 119.6 .
C54 C55 C56 120.1(3) .
C54 C55 H55 119.9 .
C56 C55 H55 119.9 .
C55 C56 C51 119.8(3) .
C55 C56 H56 120.1 .
C51 C56 H56 120.1 .

loop_
_geom_bond_atom_site_label_1
_geom_bond_atom_site_label_2
_geom_bond_distance
_geom_bond_site_symmetry_2
Co1 Cl2 2.2158(8) .
Co1 Cl1 2.2187(7) .
Co1 P1 2.2601(7) .
Co1 P2 2.2696(7) .
Co1 P4 2.2793(7) .
Co1 P3 2.2892(7) .
Co2 Cl5 2.2793(8) .
Co2 Cl3 2.2856(8) .
Co2 Cl4 2.3070(8) .
Co2 S1 2.5333(8) .
Co2 S2 2.5367(8) 1_445
P1 N1 1.693(2) .
P1 C9 1.815(3) .
P1 C15 1.819(3) .
P1 P2 2.6518(10) .
P2 N1 1.705(2) .
P2 C21 1.812(3) .
P2 C27 1.814(3) .
P3 N2 1.699(2) .
P3 C39 1.818(3) .
P3 C33 1.820(3) .
P3 P4 2.6808(10) .
P4 N2 1.699(2) .
P4 C51 1.815(3) .
P4 C45 1.820(3) .
S1 C4 1.794(4) .
S1 C3 1.801(3) .
S2 C8 1.794(3) .
S2 C7 1.803(3) .
S2 Co2 2.5367(8) 1_665
N1 C1 1.490(3) .
N2 C5 1.492(3) .
C1 C2 1.528(4) .
C1 H1A 0.9700 .
C1 H1B 0.9700 .
C2 C3 1.528(4) .
C2 H2A 0.9700 .
C2 H2B 0.9700 .
C3 H3A 0.9700 .
C3 H3B 0.9700 .
C4 H4A 0.9600 .
C4 H4B 0.9600 .
C4 H4C 0.9600 .
C5 C6 1.514(4) .
C5 H5A 0.9700 .
C5 H5B 0.9700 .
C6 C7 1.528(4) .
C6 H6A 0.9700 .
C6 H6B 0.9700 .
C7 H7A 0.9700 .
C7 H7B 0.9700 .
C8 H8A 0.9600 .
C8 H8B 0.9600 .
C8 H8C 0.9600 .
C9 C14 1.396(4) .
C9 C10 1.397(4) .
C10 C11 1.386(4) .
C10 H10 0.9300 .
C11 C12 1.383(5) .
C11 H11 0.9300 .
C12 C13 1.384(5) .
C12 H12 0.9300 .
C13 C14 1.383(4) .
C13 H13 0.9300 .
C14 H14 0.9300 .
C15 C20 1.383(4) .
C15 C16 1.389(4) .
C16 C17 1.383(4) .
C16 H16 0.9300 .
C17 C18 1.369(5) .
C17 H17 0.9300 .
C18 C19 1.374(5) .
C18 H18 0.9300 .
C19 C20 1.392(4) .
C19 H19 0.9300 .
C20 H20 0.9300 .
C21 C22 1.379(4) .
C21 C26 1.402(4) .
C22 C23 1.386(4) .
C22 H22 0.9300 .
C23 C24 1.371(5) .
C23 H23 0.9300 .
C24 C25 1.369(5) .
C24 H24 0.9300 .
C25 C26 1.386(4) .
C25 H25 0.9300 .
C26 H26 0.9300 .
C27 C28 1.397(4) .
C27 C32 1.400(4) .
C28 C29 1.388(4) .
C28 H28 0.9300 .
C29 C30 1.382(4) .
C29 H29 0.9300 .
C30 C31 1.369(5) .
C30 H30 0.9300 .
C31 C32 1.381(4) .
C31 H31 0.9300 .
C32 H32 0.9300 .
C33 C34 1.389(4) .
C33 C38 1.399(4) .
C34 C35 1.389(4) .
C34 H34 0.9300 .
C35 C36 1.378(5) .
C35 H35 0.9300 .
C36 C37 1.380(5) .
C36 H36 0.9300 .
C37 C38 1.378(4) .
C37 H37 0.9300 .
C38 H38 0.9300 .
C39 C44 1.393(4) .
C39 C40 1.398(4) .
C40 C41 1.383(4) .
C40 H40 0.9300 .
C41 C42 1.389(4) .
C41 H41 0.9300 .
C42 C43 1.376(4) .
C42 H42 0.9300 .
C43 C44 1.384(4) .
C43 H43 0.9300 .
C44 H44 0.9300 .
C45 C46 1.387(4) .
C45 C50 1.407(4) .
C46 C47 1.384(4) .
C46 H46 0.9300 .
C47 C48 1.384(4) .
C47 H47 0.9300 .
C48 C49 1.375(5) .
C48 H48 0.9300 .
C49 C50 1.375(4) .
C49 H49 0.9300 .
C50 H50 0.9300 .
C51 C52 1.394(4) .
C51 C56 1.399(4) .
C52 C53 1.384(4) .
C52 H52 0.9300 .
C53 C54 1.376(4) .
C53 H53 0.9300 .
C54 C55 1.376(4) .
C54 H54 0.9300 .
C55 C56 1.385(4) .
C55 H55 0.9300 .
C56 H56 0.9300 .
